data_2200830
loop_
_publ_author_name
'Wieczorek, Wanda'
'Kruszynski, Rafal'
'Skoweranda, J. Jolanta'
'Pietrusiewicz, K. Micha\/l'

_publ_section_title
;
 (2-Methoxyphenyl)phenylphosphine oxide
;
_journal_issue 3
_journal_name_full 'Acta Crystallographica Section E'
_journal_page_first o229
_journal_page_last o231
_journal_paper_doi 10.1107/S1600536802002143
_journal_volume 58
_journal_year 2002
_chemical_formula_iupac 'C13 H13 O2 P'
_chemical_formula_moiety 'C13 H13 O2 P'
_chemical_formula_sum 'C13 H13 O2 P'
_chemical_formula_weight 232.20
_chemical_name_systematic '(2-methoxyphenyl)phenylphosphine oxide'
_space_group_IT_number 14
_symmetry_cell_setting monoclinic
_symmetry_space_group_name_Hall '-P 2ybc'
_symmetry_space_group_name_H-M 'P 1 21/c 1'
_atom_sites_solution_hydrogens geom
_atom_sites_solution_primary direct
_atom_sites_solution_secondary difmap
_cell_angle_alpha 90.00
_cell_angle_beta 94.69(3)
_cell_angle_gamma 90.00
_cell_formula_units_Z 4
_cell_length_a 8.576(3)
_cell_length_b 8.804(4)
_cell_length_c 15.921(6)
_cell_measurement_reflns_used 99
_cell_measurement_temperature 293(2)
_cell_measurement_theta_max 28.91
_cell_measurement_theta_min 18.66
_cell_volume 1198.1(8)
_computing_cell_refinement 'CAD-4 Software'
_computing_data_collection 'CAD-4 Software (Enraf-Nonius, 1989)'
_computing_data_reduction 'CAD-4 Software'
_computing_molecular_graphics 'XP in SHELXTL/PC (Sheldrick, 1990b) and ORTEP-3 (Farrugia, 1997)'
_computing_publication_material 'SHELXL97 (Sheldrick, 1997) and PLATON (Spek, 1990)'
_computing_structure_refinement 'SHELXL97 (Sheldrick, 1997)'
_computing_structure_solution 'SHELXS97 (Sheldrick, 1990a)'
_diffrn_ambient_temperature 293.0(10)
_diffrn_measured_fraction_theta_full .936
_diffrn_measured_fraction_theta_max .936
_diffrn_measurement_device_type 'Enraf-Nonius CAD-4'
_diffrn_measurement_method \w--2\q
_diffrn_radiation_monochromator graphite
_diffrn_radiation_source 'fine-focus sealed tube'
_diffrn_radiation_type CuK\a
_diffrn_radiation_wavelength 1.54178
_diffrn_reflns_av_R_equivalents .0289
_diffrn_reflns_av_sigmaI/netI .0236
_diffrn_reflns_limit_h_max 10
_diffrn_reflns_limit_h_min 0
_diffrn_reflns_limit_k_max 11
_diffrn_reflns_limit_k_min -11
_diffrn_reflns_limit_l_max 19
_diffrn_reflns_limit_l_min -19
_diffrn_reflns_number 5076
_diffrn_reflns_theta_full 75.14
_diffrn_reflns_theta_max 75.14
_diffrn_reflns_theta_min 5.17
_diffrn_standards_decay_% .50
_diffrn_standards_interval_time 60
_diffrn_standards_number 3
_exptl_absorpt_coefficient_mu 1.891
_exptl_absorpt_correction_T_max .809
_exptl_absorpt_correction_T_min .421
_exptl_absorpt_correction_type numerical
_exptl_absorpt_process_details '(X-RED; Stoe & Cie, 1999)'
_exptl_crystal_colour Colourless
_exptl_crystal_density_diffrn 1.287
_exptl_crystal_density_method 'not measured'
_exptl_crystal_description Prism
_exptl_crystal_F_000 488
_exptl_crystal_size_max .55
_exptl_crystal_size_mid .23
_exptl_crystal_size_min .12
_refine_diff_density_max .181
_refine_diff_density_min -.217
_refine_ls_extinction_coef .0052(7)
_refine_ls_extinction_expression Fc^*^=kFc[1+0.001xFc^2^\l^3^/sin(2\q)]^-1/4^
_refine_ls_extinction_method SHELXL97
_refine_ls_goodness_of_fit_ref 1.094
_refine_ls_hydrogen_treatment mixed
_refine_ls_matrix_type full
_refine_ls_number_parameters 151
_refine_ls_number_reflns 2465
_refine_ls_number_restraints 0
_refine_ls_restrained_S_all 1.094
_refine_ls_R_factor_all .0441
_refine_ls_R_factor_gt .0389
_refine_ls_shift/su_max <0.001
_refine_ls_shift/su_mean .000
_refine_ls_structure_factor_coef Fsqd
_refine_ls_weighting_details 'w = 1/[\s^2^(Fo^2^)+(0.0533P)^2^+0.2516P] where P = (Fo^2^+2Fc^2^)/3'
_refine_ls_weighting_scheme calc
_refine_ls_wR_factor_gt .1175
_refine_ls_wR_factor_ref .1219
_reflns_number_gt 2175
_reflns_number_total 2465
_reflns_threshold_expression I>2\s(I)
_cod_data_source_file bt6101.cif
_cod_data_source_block I
_cod_depositor_comments
;
The following automatic conversions were performed:
'_symmetry_cell_setting' value 'Monoclinic' changed to 'monoclinic'
according to '/home/saulius/struct/CIF-dictionaries/cif_core.dic'
dictionary named 'cif_core.dic' version 2.4.1 from 2010-06-29.

Automatic conversion script
Id: cif_fix_enum 1527 2010-12-29 10:47:43Z saulius 

The following automatic conversions were performed:

'_symmetry_cell_setting' value 'Monoclinic' changed to 'monoclinic'
according to /home/saulius/struct/CIF-dictionaries/cif_core.dic
dictionary named 'cif_core.dic' version 2.4.1 from 2010-06-29.

Automatic conversion script
Id: cif_fix_values 1715 2011-07-08 13:25:40Z adriana 
;
_cod_original_sg_symbol_H-M 'P 21/c'
_cod_database_code 2200830
_cod_database_fobs_code 2200830

loop_
_symmetry_equiv_pos_as_xyz
'x, y, z'
'-x, y+1/2, -z+1/2'
'-x, -y, -z'
'x, -y-1/2, z-1/2'

loop_
_atom_site_label
_atom_site_fract_x
_atom_site_fract_y
_atom_site_fract_z
_atom_site_U_iso_or_equiv
_atom_site_adp_type
_atom_site_calc_flag
_atom_site_refinement_flags
_atom_site_occupancy
_atom_site_disorder_assembly
_atom_site_disorder_group
_atom_site_type_symbol
P1 .28987(5) .21983(6) .35898(3) .0632(2) Uani d . 1 . . P
O1 .38235(17) .08178(19) .34478(11) .0935(5) Uani d . 1 . . O
O2 .18333(16) .50916(15) .42498(8) .0696(4) Uani d . 1 . . O
C1 .33299(18) .29594(19) .46244(12) .0572(4) Uani d . 1 . . C
C2 .27410(19) .4357(2) .48634(11) .0573(4) Uani d . 1 . . C
C3 .3075(2) .4893(3) .56705(13) .0759(5) Uani d . 1 . . C
H3 .2693 .5831 .5827 .091 Uiso calc R 1 . . H
C4 .3976(3) .4032(3) .62427(14) .0903(7) Uani d . 1 . . C
H4 .4189 .4392 .6789 .108 Uiso calc R 1 . . H
C5 .4566(3) .2661(3) .60271(17) .0926(8) Uani d . 1 . . C
H5 .5171 .2091 .6423 .111 Uiso calc R 1 . . H
C6 .4255(2) .2130(2) .52162(16) .0780(6) Uani d . 1 . . C
H6 .4669 .1203 .5064 .094 Uiso calc R 1 . . H
C7 .1220(3) .6544(2) .44369(17) .0866(7) Uani d . 1 . . C
H7A .0628 .6467 .4922 .130 Uiso calc R 1 . . H
H7B .0553 .6897 .3964 .130 Uiso calc R 1 . . H
H7C .2066 .7248 .4552 .130 Uiso calc R 1 . . H
C8 .0832(2) .1890(2) .34440(10) .0573(4) Uani d . 1 . . C
C9 .0199(2) .0681(2) .38569(14) .0739(5) Uani d . 1 . . C
H9 .0839 .0060 .4210 .089 Uiso calc R 1 . . H
C10 -.1394(3) .0404(3) .37403(18) .0980(8) Uani d . 1 . . C
H10 -.1827 -.0402 .4019 .118 Uiso calc R 1 . . H
C11 -.2339(2) .1313(4) .32146(18) .1032(10) Uani d . 1 . . C
H11 -.3406 .1116 .3132 .124 Uiso calc R 1 . . H
C12 -.1710(3) .2499(4) .28154(17) .1017(9) Uani d . 1 . . C
H12 -.2354 .3114 .2461 .122 Uiso calc R 1 . . H
C13 -.0137(3) .2803(3) .29269(13) .0798(6) Uani d . 1 . . C
H13 .0276 .3626 .2654 .096 Uiso calc R 1 . . H
H1P .3174(19) .337(2) .3094(11) .058(5) Uiso d . 1 . . H

loop_
_atom_site_aniso_label
_atom_site_aniso_U_11
_atom_site_aniso_U_22
_atom_site_aniso_U_33
_atom_site_aniso_U_12
_atom_site_aniso_U_13
_atom_site_aniso_U_23
P1 .0478(3) .0675(3) .0758(3) .00054(18) .0147(2) -.0080(2)
O1 .0636(8) .0927(11) .1257(13) .0169(8) .0169(8) -.0313(10)
O2 .0737(8) .0592(7) .0751(8) .0126(6) .0005(6) .0024(6)
C1 .0413(7) .0557(9) .0747(10) -.0054(6) .0043(7) .0045(8)
C2 .0504(8) .0576(9) .0640(9) -.0069(7) .0062(7) .0039(7)
C3 .0784(13) .0769(13) .0727(12) -.0154(10) .0082(10) -.0083(10)
C4 .0888(15) .1101(19) .0693(12) -.0360(14) -.0096(11) .0076(12)
C5 .0736(13) .0992(17) .0992(16) -.0261(13) -.0284(12) .0327(14)
C6 .0547(10) .0638(11) .1126(16) -.0054(8) -.0112(10) .0146(11)
C7 .0813(14) .0626(12) .1175(18) .0157(10) .0180(13) .0039(12)
C8 .0527(8) .0621(9) .0578(9) .0003(7) .0085(7) -.0116(7)
C9 .0669(11) .0677(11) .0877(13) -.0092(9) .0098(9) -.0076(10)
C10 .0767(14) .1059(18) .1151(18) -.0376(14) .0296(14) -.0350(16)
C11 .0481(10) .155(3) .1065(18) -.0113(14) .0077(11) -.0657(19)
C12 .0623(13) .152(3) .0872(15) .0205(15) -.0138(12) -.0243(16)
C13 .0677(12) .1017(17) .0689(11) .0064(11) -.0007(9) .0043(11)

loop_
_atom_type_symbol
_atom_type_description
_atom_type_scat_dispersion_real
_atom_type_scat_dispersion_imag
_atom_type_scat_source
C C .0181 .0091 'International Tables Vol C Tables 4.2.6.8 and 6.1.1.4'
H H .0000 .0000 'International Tables Vol C Tables 4.2.6.8 and 6.1.1.4'
O O .0492 .0322 'International Tables Vol C Tables 4.2.6.8 and 6.1.1.4'
P P .2955 .4335 'International Tables Vol C Tables 4.2.6.8 and 6.1.1.4'

loop_
_geom_angle_atom_site_label_1
_geom_angle_atom_site_label_2
_geom_angle_atom_site_label_3
_geom_angle
_geom_angle_publ_flag
O1 P1 C1 112.06(9) yes
O1 P1 C8 113.17(9) yes
C1 P1 C8 107.72(8) yes
O1 P1 H1P 115.0(7) yes
C1 P1 H1P 102.9(8) yes
C8 P1 H1P 105.2(7) yes
C2 O2 C7 118.42(16) no
C6 C1 C2 118.58(18) no
C6 C1 P1 119.43(16) no
C2 C1 P1 121.97(13) no
O2 C2 C3 124.72(18) no
O2 C2 C1 114.95(15) no
C3 C2 C1 120.33(18) no
C4 C3 C2 119.5(2) no
C4 C3 H3 120.3 no
C2 C3 H3 120.3 no
C5 C4 C3 121.5(2) no
C5 C4 H4 119.3 no
C3 C4 H4 119.3 no
C4 C5 C6 119.3(2) no
C4 C5 H5 120.4 no
C6 C5 H5 120.4 no
C5 C6 C1 120.9(2) no
C5 C6 H6 119.6 no
C1 C6 H6 119.6 no
O2 C7 H7A 109.5 no
O2 C7 H7B 109.5 no
H7A C7 H7B 109.5 no
O2 C7 H7C 109.5 no
H7A C7 H7C 109.5 no
H7B C7 H7C 109.5 no
C13 C8 C9 119.43(18) no
C13 C8 P1 122.06(16) no
C9 C8 P1 118.51(15) no
C8 C9 C10 119.5(2) no
C8 C9 H9 120.3 no
C10 C9 H9 120.3 no
C11 C10 C9 120.3(3) no
C11 C10 H10 119.8 no
C9 C10 H10 119.8 no
C12 C11 C10 119.8(2) no
C12 C11 H11 120.1 no
C10 C11 H11 120.1 no
C11 C12 C13 120.9(3) no
C11 C12 H12 119.5 no
C13 C12 H12 119.5 no
C12 C13 C8 120.1(2) no
C12 C13 H13 120.0 no
C8 C13 H13 120.0 no

loop_
_geom_bond_atom_site_label_1
_geom_bond_atom_site_label_2
_geom_bond_site_symmetry_2
_geom_bond_distance
_geom_bond_publ_flag
P1 O1 . 1.4787(16) yes
P1 C1 . 1.789(2) yes
P1 C8 . 1.7895(18) yes
P1 H1P . 1.330(18) yes
O2 C2 . 1.362(2) no
O2 C7 . 1.424(2) no
C1 C6 . 1.388(3) no
C1 C2 . 1.394(2) no
C2 C3 . 1.377(3) no
C3 C4 . 1.374(3) no
C3 H3 . .9300 no
C4 C5 . 1.363(4) no
C4 H4 . .9300 no
C5 C6 . 1.379(4) no
C5 H5 . .9300 no
C6 H6 . .9300 no
C7 H7A . .9600 no
C7 H7B . .9600 no
C7 H7C . .9600 no
C8 C13 . 1.380(3) no
C8 C9 . 1.385(3) no
C9 C10 . 1.386(3) no
C9 H9 . .9300 no
C10 C11 . 1.373(4) no
C10 H10 . .9300 no
C11 C12 . 1.357(4) no
C11 H11 . .9300 no
C12 C13 . 1.373(3) no
C12 H12 . .9300 no
C13 H13 . .9300 no

loop_
_geom_hbond_atom_site_label_D
_geom_hbond_atom_site_label_H
_geom_hbond_atom_site_label_A
_geom_hbond_site_symmetry_A
_geom_hbond_distance_DH
_geom_hbond_distance_HA
_geom_hbond_distance_DA
_geom_hbond_angle_DHA
C11 H11 O1 1_455 .93 2.48 3.371(3) 159.8

loop_
_geom_torsion_atom_site_label_1
_geom_torsion_atom_site_label_2
_geom_torsion_atom_site_label_3
_geom_torsion_atom_site_label_4
_geom_torsion
_geom_torsion_publ_flag
C3 C2 O2 C7 2.3(3) no
C1 C2 O2 C7 -178.40(16) no

loop_
_cod_related_entry_id
_cod_related_entry_database
_cod_related_entry_code
1 ChemSpider 21132480
